data_4505714
loop_
_publ_author_name
'Feng, Zheng'
'Fan, Ailong'
'Valiyaveettil, Suresh'
'Vittal, Jagadese J.'

_publ_section_title
;
 Interplay of Weak Interactions and Structural Features in the Solid State
 Self-Assembly of Symmetric Diamides
;
_journal_issue 4
_journal_name_full 'Crystal Growth &amp; Design'
_journal_page_first 555
_journal_paper_doi 10.1021/cg034045y
_journal_volume 3
_journal_year 2003
_chemical_formula_sum 'C52 H72 N2 O4'
_chemical_formula_weight 789.12
_chemical_name_systematic
; 
 ? 
;
_space_group_IT_number 14
_symmetry_cell_setting monoclinic
_symmetry_space_group_name_Hall '-P 2yn'
_symmetry_space_group_name_H-M 'P 1 21/n 1'
_atom_sites_solution_hydrogens geom
_atom_sites_solution_primary direct
_atom_sites_solution_secondary difmap
_audit_creation_method SHELXL-97
_cell_angle_alpha 90.00
_cell_angle_beta 92.197(1)
_cell_angle_gamma 90.00
_cell_formula_units_Z 2
_cell_length_a 6.1229(5)
_cell_length_b 13.001(1)
_cell_length_c 29.596(2)
_cell_measurement_reflns_used 3366
_cell_measurement_temperature 293(2)
_cell_measurement_theta_max 25.0
_cell_measurement_theta_min 2.06
_cell_volume 2354.2(3)
_computing_cell_refinement 'Bruker AXS, SAINT'
_computing_data_collection 'Bruker AXS, SMART'
_computing_data_reduction 'Bruker AXS, SAINT'
_computing_molecular_graphics 'Bruker AXS, SHELXTL'
_computing_publication_material 'Bruker AXS, SHELXTL'
_computing_structure_refinement 'SHELXL-97 (Sheldrick, 1997)'
_computing_structure_solution 'SHELXS-97 (Sheldrick, 1990)'
_diffrn_ambient_temperature 293(2)
_diffrn_measured_fraction_theta_full 0.977
_diffrn_measured_fraction_theta_max 0.977
_diffrn_measurement_method '\w scans'
_diffrn_radiation_monochromator graphite
_diffrn_radiation_source 'fine-focus sealed tube'
_diffrn_radiation_type MoK\a
_diffrn_radiation_wavelength 0.71073
_diffrn_reflns_av_R_equivalents 0.0471
_diffrn_reflns_av_sigmaI/netI 0.0486
_diffrn_reflns_limit_h_max 7
_diffrn_reflns_limit_h_min -6
_diffrn_reflns_limit_k_max 15
_diffrn_reflns_limit_k_min -15
_diffrn_reflns_limit_l_max 31
_diffrn_reflns_limit_l_min -35
_diffrn_reflns_number 11020
_diffrn_reflns_theta_full 25.00
_diffrn_reflns_theta_max 25.00
_diffrn_reflns_theta_min 1.71
_exptl_absorpt_coefficient_mu 0.069
_exptl_absorpt_correction_T_max 0.9742
_exptl_absorpt_correction_T_min 0.2674
_exptl_absorpt_correction_type 'sadabs (Sheldrick, 1996)'
_exptl_crystal_colour colorless
_exptl_crystal_density_diffrn 1.113
_exptl_crystal_density_meas ?
_exptl_crystal_density_method 'not measured'
_exptl_crystal_description 'rectangular shape, cut'
_exptl_crystal_F_000 860
_exptl_crystal_size_max 0.38
_exptl_crystal_size_mid 0.28
_exptl_crystal_size_min 0.16
_refine_diff_density_max 0.160
_refine_diff_density_min -0.134
_refine_diff_density_rms 0.033
_refine_ls_extinction_coef 0.0048(8)
_refine_ls_extinction_expression Fc^*^=kFc[1+0.001xFc^2^\l^3^/sin(2\q)]^-1/4^
_refine_ls_extinction_method SHELXL
_refine_ls_goodness_of_fit_ref 1.134
_refine_ls_hydrogen_treatment mixed
_refine_ls_matrix_type full
_refine_ls_number_parameters 265
_refine_ls_number_reflns 4058
_refine_ls_number_restraints 0
_refine_ls_restrained_S_all 1.134
_refine_ls_R_factor_all 0.1322
_refine_ls_R_factor_gt 0.0818
_refine_ls_shift/su_max 0.000
_refine_ls_shift/su_mean 0.000
_refine_ls_structure_factor_coef Fsqd
_refine_ls_weighting_details 'calc w=1/[\s^2^(Fo^2^)+(0.0411P)^2^+1.3525P] where P=(Fo^2^+2Fc^2^)/3'
_refine_ls_weighting_scheme calc
_refine_ls_wR_factor_gt 0.1541
_refine_ls_wR_factor_ref 0.1758
_reflns_number_gt 2599
_reflns_number_total 4058
_reflns_threshold_expression >2sigma(I)
_cod_data_source_file cg034045ysi20030326_110532.cif
_cod_data_source_block 99149
_cod_depositor_comments
;
The following automatic conversions were performed:

'_exptl_crystal_density_meas' value 'not measured' was changed to '?'
- the value is perceived as not measured.

Automatic conversion script
Id: cif_fix_values 3008 2015-01-20 13:52:24Z robertas 
;
_cod_original_cell_volume 2354.3(3)
_cod_original_sg_symbol_H-M P2(1)/n
_cod_database_code 4505714

loop_
_symmetry_equiv_pos_as_xyz
'x, y, z'
'-x+1/2, y+1/2, -z+1/2'
'-x, -y, -z'
'x-1/2, -y-1/2, z-1/2'

loop_
_atom_site_label
_atom_site_type_symbol
_atom_site_fract_x
_atom_site_fract_y
_atom_site_fract_z
_atom_site_U_iso_or_equiv
_atom_site_adp_type
_atom_site_occupancy
_atom_site_symmetry_multiplicity
_atom_site_calc_flag
_atom_site_refinement_flags
O1 O 0.0080(4) 0.88100(19) 0.20454(7) 0.0764(7) Uani 1 1 d .
O2 O 0.5327(4) 0.69857(17) 0.24231(7) 0.0738(7) Uani 1 1 d .
N1 N 0.3607(4) 0.84878(18) 0.19039(7) 0.0552(7) Uani 1 1 d .
H1 H 0.4784 0.8207 0.2013 0.048(8) Uiso 1 1 calc R
C1 C 0.3740(6) 0.7161(2) 0.27249(10) 0.0629(9) Uani 1 1 d .
C2 C 0.3702(7) 0.6659(3) 0.31399(11) 0.0814(11) Uani 1 1 d .
H2 H 0.4783 0.6183 0.3219 0.098 Uiso 1 1 calc R
C3 C 0.2077(8) 0.6864(3) 0.34309(12) 0.0932(13) Uani 1 1 d .
H3 H 0.2078 0.6530 0.3709 0.112 Uiso 1 1 calc R
C4 C 0.0454(7) 0.7550(3) 0.33215(12) 0.0890(12) Uani 1 1 d .
H4 H -0.0634 0.7689 0.3524 0.107 Uiso 1 1 calc R
C5 C 0.0450(6) 0.8037(3) 0.29043(11) 0.0748(10) Uani 1 1 d .
H5 H -0.0670 0.8493 0.2826 0.090 Uiso 1 1 calc R
C6 C 0.2087(5) 0.7855(2) 0.26023(9) 0.0560(8) Uani 1 1 d .
C7 C 0.1829(6) 0.8425(2) 0.21574(9) 0.0544(8) Uani 1 1 d .
C8 C 0.3738(5) 0.8967(2) 0.14760(9) 0.0479(7) Uani 1 1 d .
C9 C 0.1992(5) 0.9031(2) 0.11706(9) 0.0579(8) Uani 1 1 d .
H9 H 0.0637 0.8770 0.1244 0.069 Uiso 1 1 calc R
C10 C 0.2261(5) 0.9487(2) 0.07524(9) 0.0602(9) Uani 1 1 d .
H10 H 0.1066 0.9530 0.0550 0.072 Uiso 1 1 calc R
C11 C 0.4240(5) 0.9878(2) 0.06277(9) 0.0553(8) Uani 1 1 d .
C12 C 0.5964(5) 0.9808(3) 0.09391(10) 0.0647(9) Uani 1 1 d .
H12 H 0.7319 1.0069 0.0865 0.078 Uiso 1 1 calc R
C13 C 0.5737(5) 0.9358(2) 0.13603(10) 0.0602(8) Uani 1 1 d .
H13 H 0.6929 0.9319 0.1564 0.072 Uiso 1 1 calc R
C14 C 0.4506(6) 1.0358(3) 0.01669(9) 0.0692(10) Uani 1 1 d .
H14A H 0.3085 1.0581 0.0048 0.083 Uiso 1 1 calc R
H14B H 0.5425 1.0963 0.0201 0.083 Uiso 1 1 calc R
C15 C 0.6775(6) 0.6120(3) 0.24789(12) 0.0758(10) Uani 1 1 d .
H15A H 0.5950 0.5498 0.2534 0.091 Uiso 1 1 calc R
H15B H 0.7796 0.6231 0.2733 0.091 Uiso 1 1 calc R
C16 C 0.7976(6) 0.6025(3) 0.20487(12) 0.0759(10) Uani 1 1 d .
H16A H 0.8688 0.6673 0.1987 0.091 Uiso 1 1 calc R
H16B H 0.6931 0.5888 0.1801 0.091 Uiso 1 1 calc R
C17 C 0.9667(6) 0.5181(3) 0.20670(14) 0.0918(12) Uani 1 1 d .
H17A H 0.9001 0.4554 0.2174 0.110 Uiso 1 1 calc R
H17B H 1.0833 0.5369 0.2282 0.110 Uiso 1 1 calc R
C18 C 1.0641(7) 0.4976(3) 0.16060(15) 0.0988(13) Uani 1 1 d .
H18A H 1.1572 0.4373 0.1631 0.119 Uiso 1 1 calc R
H18B H 0.9460 0.4819 0.1389 0.119 Uiso 1 1 calc R
C19 C 1.1952(6) 0.5852(3) 0.14259(13) 0.0893(12) Uani 1 1 d .
H19A H 1.2925 0.6109 0.1666 0.107 Uiso 1 1 calc R
H19B H 1.0964 0.6405 0.1337 0.107 Uiso 1 1 calc R
C20 C 1.3301(7) 0.5564(3) 0.10243(14) 0.0946(13) Uani 1 1 d .
H20A H 1.4237 0.4988 0.1109 0.114 Uiso 1 1 calc R
H20B H 1.2320 0.5337 0.0779 0.114 Uiso 1 1 calc R
C21 C 1.4704(7) 0.6425(3) 0.08544(13) 0.0907(12) Uani 1 1 d .
H21A H 1.3760 0.6981 0.0749 0.109 Uiso 1 1 calc R
H21B H 1.5610 0.6686 0.1105 0.109 Uiso 1 1 calc R
C22 C 1.6156(7) 0.6121(3) 0.04785(14) 0.0995(13) Uani 1 1 d .
H22A H 1.7062 0.5549 0.0582 0.119 Uiso 1 1 calc R
H22B H 1.5241 0.5877 0.0226 0.119 Uiso 1 1 calc R
C23 C 1.7619(8) 0.6953(3) 0.03112(13) 0.1001(13) Uani 1 1 d .
H23A H 1.6718 0.7540 0.0225 0.120 Uiso 1 1 calc R
H23B H 1.8589 0.7168 0.0560 0.120 Uiso 1 1 calc R
C24 C 1.8984(8) 0.6677(4) -0.00804(15) 0.1096(15) Uani 1 1 d .
H24A H 1.9883 0.6090 0.0008 0.131 Uiso 1 1 calc R
H24B H 1.8009 0.6456 -0.0328 0.131 Uiso 1 1 calc R
C25 C 2.0420(9) 0.7475(4) -0.02526(15) 0.1227(17) Uani 1 1 d .
H25A H 2.1392 0.7702 -0.0006 0.147 Uiso 1 1 calc R
H25B H 1.9525 0.8059 -0.0346 0.147 Uiso 1 1 calc R
C26 C 2.1782(9) 0.7173(4) -0.06405(15) 0.1337(19) Uani 1 1 d .
H26A H 2.2627 0.7753 -0.0732 0.201 Uiso 1 1 calc R
H26B H 2.0846 0.6949 -0.0889 0.201 Uiso 1 1 calc R
H26C H 2.2746 0.6623 -0.0549 0.201 Uiso 1 1 calc R

loop_
_atom_site_aniso_label
_atom_site_aniso_U_11
_atom_site_aniso_U_22
_atom_site_aniso_U_33
_atom_site_aniso_U_23
_atom_site_aniso_U_13
_atom_site_aniso_U_12
O1 0.0706(16) 0.1029(19) 0.0561(13) 0.0164(13) 0.0054(12) 0.0184(14)
O2 0.0853(17) 0.0718(15) 0.0644(14) 0.0269(12) 0.0047(13) 0.0136(13)
N1 0.0619(17) 0.0670(17) 0.0365(13) 0.0125(12) 0.0000(12) 0.0112(14)
C1 0.078(2) 0.063(2) 0.0475(18) 0.0147(16) -0.0043(17) -0.0137(18)
C2 0.106(3) 0.081(3) 0.057(2) 0.0250(19) -0.002(2) -0.009(2)
C3 0.130(4) 0.096(3) 0.054(2) 0.024(2) 0.006(2) -0.028(3)
C4 0.115(3) 0.096(3) 0.058(2) 0.006(2) 0.028(2) -0.020(3)
C5 0.090(3) 0.081(2) 0.054(2) 0.0048(18) 0.0165(19) -0.008(2)
C6 0.069(2) 0.0560(19) 0.0422(17) 0.0049(14) -0.0004(15) -0.0103(16)
C7 0.068(2) 0.0573(19) 0.0382(16) 0.0029(14) 0.0018(16) -0.0012(17)
C8 0.0558(18) 0.0504(17) 0.0376(15) 0.0011(13) 0.0008(14) 0.0090(14)
C9 0.0551(19) 0.077(2) 0.0420(17) 0.0039(15) 0.0019(15) 0.0030(16)
C10 0.063(2) 0.079(2) 0.0379(16) 0.0031(15) -0.0059(15) 0.0125(18)
C11 0.069(2) 0.0601(19) 0.0369(15) 0.0029(14) 0.0055(15) 0.0185(16)
C12 0.059(2) 0.080(2) 0.0560(19) 0.0105(17) 0.0109(16) 0.0041(17)
C13 0.056(2) 0.082(2) 0.0425(17) 0.0080(16) -0.0038(14) 0.0099(17)
C14 0.092(3) 0.073(2) 0.0434(17) 0.0110(16) 0.0112(17) 0.0224(19)
C15 0.078(2) 0.066(2) 0.083(2) 0.0217(19) -0.015(2) 0.0024(19)
C16 0.067(2) 0.076(2) 0.084(3) 0.016(2) -0.013(2) 0.0075(19)
C17 0.083(3) 0.075(3) 0.117(3) 0.023(2) -0.006(2) 0.006(2)
C18 0.093(3) 0.073(3) 0.130(4) -0.001(3) -0.002(3) 0.008(2)
C19 0.086(3) 0.080(3) 0.101(3) -0.003(2) -0.010(2) 0.003(2)
C20 0.101(3) 0.088(3) 0.094(3) -0.013(2) -0.003(2) 0.009(3)
C21 0.114(3) 0.084(3) 0.073(2) -0.003(2) -0.008(2) 0.013(3)
C22 0.120(4) 0.086(3) 0.092(3) -0.008(2) 0.007(3) 0.012(3)
C23 0.136(4) 0.084(3) 0.080(3) 0.004(2) 0.008(3) 0.015(3)
C24 0.132(4) 0.099(3) 0.099(3) -0.015(3) 0.017(3) 0.004(3)
C25 0.165(5) 0.106(4) 0.099(4) -0.012(3) 0.032(3) 0.002(4)
C26 0.162(5) 0.137(4) 0.104(4) -0.028(3) 0.035(3) 0.005(4)

loop_
_atom_type_symbol
_atom_type_description
_atom_type_scat_dispersion_real
_atom_type_scat_dispersion_imag
_atom_type_scat_source
C C 0.0033 0.0016 'International Tables Vol C Tables 4.2.6.8 and 6.1.1.4'
H H 0.0000 0.0000 'International Tables Vol C Tables 4.2.6.8 and 6.1.1.4'
N N 0.0061 0.0033 'International Tables Vol C Tables 4.2.6.8 and 6.1.1.4'
O O 0.0106 0.0060 'International Tables Vol C Tables 4.2.6.8 and 6.1.1.4'

loop_
_geom_angle_atom_site_label_1
_geom_angle_atom_site_label_2
_geom_angle_atom_site_label_3
_geom_angle
_geom_angle_site_symmetry_1
C1 O2 C15 120.5(2) .
C7 N1 C8 126.8(3) .
O2 C1 C2 122.4(3) .
O2 C1 C6 117.8(3) .
C2 C1 C6 119.8(3) .
C3 C2 C1 120.1(4) .
C4 C3 C2 121.3(4) .
C3 C4 C5 119.0(4) .
C4 C5 C6 121.3(4) .
C5 C6 C1 118.5(3) .
C5 C6 C7 115.0(3) .
C1 C6 C7 126.4(3) .
O1 C7 N1 123.0(3) .
O1 C7 C6 120.0(3) .
N1 C7 C6 117.0(3) .
C9 C8 C13 119.3(3) .
C9 C8 N1 123.0(3) .
C13 C8 N1 117.7(3) .
C8 C9 C10 119.7(3) .
C11 C10 C9 122.2(3) .
C10 C11 C12 117.1(3) .
C10 C11 C14 121.3(3) .
C12 C11 C14 121.6(3) .
C11 C12 C13 121.9(3) .
C8 C13 C12 119.9(3) .
C14 C14 C11 113.4(3) 3_675
O2 C15 C16 106.7(3) .
C15 C16 C17 112.8(3) .
C16 C17 C18 112.6(3) .
C19 C18 C17 114.5(3) .
C18 C19 C20 113.9(3) .
C21 C20 C19 114.3(3) .
C22 C21 C20 114.3(3) .
C23 C22 C21 115.6(4) .
C24 C23 C22 116.1(4) .
C25 C24 C23 117.4(4) .
C24 C25 C26 116.1(4) .

loop_
_geom_bond_atom_site_label_1
_geom_bond_atom_site_label_2
_geom_bond_distance
_geom_bond_site_symmetry_2
O1 C7 1.217(3) .
O2 C1 1.364(4) .
O2 C15 1.438(4) .
N1 C7 1.348(4) .
N1 C8 1.417(3) .
C1 C2 1.392(4) .
C1 C6 1.393(4) .
C2 C3 1.367(5) .
C3 C4 1.365(5) .
C4 C5 1.388(5) .
C5 C6 1.388(4) .
C6 C7 1.514(4) .
C8 C9 1.376(4) .
C8 C13 1.380(4) .
C9 C10 1.388(4) .
C10 C11 1.377(4) .
C11 C12 1.378(4) .
C11 C14 1.514(4) .
C12 C13 1.389(4) .
C14 C14 1.502(6) 3_675
C15 C16 1.499(4) .
C16 C17 1.508(5) .
C17 C18 1.533(5) .
C18 C19 1.503(5) .
C19 C20 1.520(5) .
C20 C21 1.509(5) .
C21 C22 1.504(5) .
C22 C23 1.501(5) .
C23 C24 1.498(5) .
C24 C25 1.464(6) .
C25 C26 1.497(5) .
